data_2205322
loop_
_publ_author_name
'Zhang, Hui'
'Fang, Liang'
'Yuan, Runzhang'

_publ_section_title
;
 Bis(pyridinium) tetrabromocobaltate(II)
;
_journal_issue 3
_journal_name_full 'Acta Crystallographica Section E'
_journal_page_first m609
_journal_page_last m610
_journal_paper_doi 10.1107/S1600536805005714
_journal_volume 61
_journal_year 2005
_chemical_formula_iupac '(C5 H6 N)2 [Co Br4]'
_chemical_formula_moiety '2C5 H6 N +, Br4 Co 2-'
_chemical_formula_sum 'C10 H12 Br4 Co N2'
_chemical_formula_weight 538.79
_chemical_name_systematic
;
Bis(pyridinium) tetrabromocobaltate(II)
;
_space_group_IT_number 2
_symmetry_cell_setting triclinic
_symmetry_space_group_name_Hall '-P 1'
_symmetry_space_group_name_H-M 'P -1'
_atom_sites_solution_hydrogens geom
_atom_sites_solution_primary direct
_atom_sites_solution_secondary difmap
_cell_angle_alpha 88.237(4)
_cell_angle_beta 83.013(4)
_cell_angle_gamma 79.382(3)
_cell_formula_units_Z 2
_cell_length_a 7.8331(13)
_cell_length_b 8.2205(14)
_cell_length_c 12.894(2)
_cell_measurement_reflns_used 4026
_cell_measurement_temperature 223(2)
_cell_measurement_theta_max 28.33
_cell_measurement_theta_min 1.59
_cell_volume 810.0(2)
_computing_cell_refinement 'SAINT (Bruker, 1997)'
_computing_data_collection 'SMART (Bruker, 1997)'
_computing_data_reduction SAINT
_computing_molecular_graphics 'PLATON (Spek, 2003)'
_computing_publication_material SHELXL97
_computing_structure_refinement 'SHELXL97 (Sheldrick, 1997)'
_computing_structure_solution 'SHELXS97 (Sheldrick, 1997)'
_diffrn_ambient_temperature 223(2)
_diffrn_measured_fraction_theta_full 0.996
_diffrn_measured_fraction_theta_max 0.996
_diffrn_measurement_device_type 'Bruker APEX CCD area-detector'
_diffrn_measurement_method \w
_diffrn_radiation_monochromator graphite
_diffrn_radiation_source 'fine-focus sealed tube'
_diffrn_radiation_type MoK\a
_diffrn_radiation_wavelength 0.71073
_diffrn_reflns_av_R_equivalents 0.0880
_diffrn_reflns_av_sigmaI/netI 0.1181
_diffrn_reflns_limit_h_max 10
_diffrn_reflns_limit_h_min -10
_diffrn_reflns_limit_k_max 10
_diffrn_reflns_limit_k_min -10
_diffrn_reflns_limit_l_max 17
_diffrn_reflns_limit_l_min -17
_diffrn_reflns_number 11355
_diffrn_reflns_theta_full 28.33
_diffrn_reflns_theta_max 28.33
_diffrn_reflns_theta_min 1.59
_diffrn_standards_number 0
_exptl_absorpt_coefficient_mu 10.907
_exptl_absorpt_correction_T_max 0.27
_exptl_absorpt_correction_T_min 0.15
_exptl_absorpt_correction_type multi-scan
_exptl_absorpt_process_details '(SADABS; Bruker, 1997)'
_exptl_crystal_colour blue
_exptl_crystal_density_diffrn 2.209
_exptl_crystal_density_method 'not measured'
_exptl_crystal_description prism
_exptl_crystal_F_000 506
_exptl_crystal_size_max 0.18
_exptl_crystal_size_mid 0.16
_exptl_crystal_size_min 0.12
_refine_diff_density_max 0.875
_refine_diff_density_min -1.019
_refine_ls_extinction_method none
_refine_ls_goodness_of_fit_ref 0.993
_refine_ls_hydrogen_treatment constr
_refine_ls_matrix_type full
_refine_ls_number_parameters 154
_refine_ls_number_reflns 4026
_refine_ls_number_restraints 0
_refine_ls_restrained_S_all 0.993
_refine_ls_R_factor_all 0.1284
_refine_ls_R_factor_gt 0.0609
_refine_ls_shift/su_max 0.000
_refine_ls_shift/su_mean 0.000
_refine_ls_structure_factor_coef Fsqd
_refine_ls_weighting_details 'calc w = 1/[\s^2^(Fo^2^)+(0.0479P)^2^+1.8493P] where P = (Fo^2^+2Fc^2^)/3'
_refine_ls_weighting_scheme calc
_refine_ls_wR_factor_gt 0.1218
_refine_ls_wR_factor_ref 0.1574
_reflns_number_gt 2229
_reflns_number_total 4026
_reflns_threshold_expression I>2\s(I)
_cod_data_source_file ng6109.cif
_cod_data_source_block I
_cod_database_code 2205322

loop_
_symmetry_equiv_pos_as_xyz
'x, y, z'
'-x, -y, -z'

loop_
_atom_site_label
_atom_site_fract_x
_atom_site_fract_y
_atom_site_fract_z
_atom_site_U_iso_or_equiv
_atom_site_adp_type
_atom_site_calc_flag
_atom_site_refinement_flags
_atom_site_occupancy
_atom_site_type_symbol
Co1 0.44223(16) 0.17313(15) 0.72064(10) 0.0308(3) Uani d . 1 Co
Br1 0.58978(14) -0.04286(14) 0.82566(9) 0.0485(3) Uani d . 1 Br
Br2 0.60588(14) 0.18735(13) 0.55232(9) 0.0458(3) Uani d . 1 Br
Br3 0.39902(13) 0.43773(13) 0.80282(9) 0.0469(3) Uani d . 1 Br
Br4 0.16510(13) 0.09802(12) 0.69817(8) 0.0404(3) Uani d . 1 Br
N1 0.2065(11) 0.8314(9) 0.9169(7) 0.043(2) Uani d . 1 N
H1 0.2669 0.8809 0.8689 0.051 Uiso calc R 1 H
N2 0.7547(10) 0.7590(10) 0.5751(6) 0.040(2) Uani d . 1 N
H2 0.6743 0.8288 0.5479 0.048 Uiso calc R 1 H
C3 0.0368(14) 0.8351(12) 0.9093(8) 0.047(3) Uani d . 1 C
H3 -0.0155 0.8909 0.8532 0.057 Uiso calc R 1 H
C4 -0.0586(13) 0.7578(12) 0.9832(8) 0.044(3) Uani d . 1 C
H4 -0.1780 0.7590 0.9797 0.052 Uiso calc R 1 H
C5 0.0231(14) 0.6785(12) 1.0623(8) 0.046(3) Uani d . 1 C
H5 -0.0414 0.6242 1.1141 0.055 Uiso calc R 1 H
C6 0.1922(15) 0.6753(14) 1.0687(8) 0.050(3) Uani d . 1 C
H6 0.2468 0.6183 1.1236 0.060 Uiso calc R 1 H
C7 0.2851(15) 0.7562(14) 0.9940(9) 0.053(3) Uani d . 1 C
H7 0.4038 0.7579 0.9978 0.063 Uiso calc R 1 H
C8 0.7272(13) 0.6079(12) 0.5973(8) 0.043(3) Uani d . 1 C
H8 0.6212 0.5773 0.5857 0.052 Uiso calc R 1 H
C9 0.8556(14) 0.4953(12) 0.6376(8) 0.045(3) Uani d . 1 C
H9 0.8385 0.3866 0.6532 0.054 Uiso calc R 1 H
C10 1.0082(13) 0.5425(12) 0.6548(8) 0.041(2) Uani d . 1 C
H10 1.0965 0.4666 0.6825 0.049 Uiso calc R 1 H
C11 1.0315(13) 0.7017(12) 0.6311(8) 0.039(2) Uani d . 1 C
H11 1.1363 0.7358 0.6414 0.047 Uiso calc R 1 H
C12 0.9002(14) 0.8087(13) 0.5926(9) 0.049(3) Uani d . 1 C
H12 0.9126 0.9190 0.5781 0.059 Uiso calc R 1 H

loop_
_atom_site_aniso_label
_atom_site_aniso_U_11
_atom_site_aniso_U_22
_atom_site_aniso_U_33
_atom_site_aniso_U_12
_atom_site_aniso_U_13
_atom_site_aniso_U_23
Co1 0.0277(6) 0.0319(7) 0.0337(7) -0.0067(5) -0.0055(5) -0.0004(5)
Br1 0.0392(6) 0.0572(7) 0.0485(7) -0.0058(5) -0.0109(5) 0.0155(5)
Br2 0.0439(6) 0.0484(6) 0.0462(7) -0.0121(5) -0.0054(5) 0.0027(5)
Br3 0.0364(6) 0.0442(6) 0.0615(8) -0.0062(5) -0.0079(5) -0.0177(5)
Br4 0.0384(5) 0.0402(6) 0.0466(6) -0.0146(4) -0.0101(5) 0.0032(4)
N1 0.048(5) 0.035(5) 0.044(5) -0.015(4) 0.014(4) -0.003(4)
N2 0.041(5) 0.041(5) 0.035(5) 0.001(4) -0.013(4) 0.008(4)
C3 0.054(7) 0.045(6) 0.043(7) -0.006(5) -0.009(6) 0.005(5)
C4 0.038(6) 0.045(6) 0.049(7) -0.011(5) -0.005(5) -0.002(5)
C5 0.047(6) 0.044(6) 0.047(7) -0.018(5) 0.003(5) 0.000(5)
C6 0.057(7) 0.066(7) 0.028(6) -0.012(6) -0.011(5) -0.001(5)
C7 0.043(6) 0.072(8) 0.043(7) -0.010(6) -0.002(5) -0.011(6)
C8 0.040(6) 0.048(6) 0.046(7) -0.022(5) -0.005(5) 0.007(5)
C9 0.059(7) 0.039(6) 0.045(7) -0.027(5) -0.014(5) 0.017(5)
C10 0.040(6) 0.036(5) 0.045(6) -0.003(5) -0.008(5) 0.001(5)
C11 0.035(5) 0.039(6) 0.045(6) -0.010(4) -0.008(5) -0.002(5)
C12 0.058(7) 0.034(6) 0.057(7) -0.016(5) -0.002(6) 0.008(5)

loop_
_atom_type_symbol
_atom_type_description
_atom_type_scat_dispersion_real
_atom_type_scat_dispersion_imag
_atom_type_scat_source
C C 0.0033 0.0016 'International Tables Vol C Tables 4.2.6.8 and 6.1.1.4'
H H 0.0000 0.0000 'International Tables Vol C Tables 4.2.6.8 and 6.1.1.4'
N N 0.0061 0.0033 'International Tables Vol C Tables 4.2.6.8 and 6.1.1.4'
Co Co 0.3494 0.9721 'International Tables Vol C Tables 4.2.6.8 and 6.1.1.4'
Br Br -0.2901 2.4595 'International Tables Vol C Tables 4.2.6.8 and 6.1.1.4'

loop_
_geom_angle_atom_site_label_1
_geom_angle_atom_site_label_2
_geom_angle_atom_site_label_3
_geom_angle
_geom_angle_publ_flag
Br1 Co1 Br2 110.62(6) yes
Br1 Co1 Br3 111.52(6) yes
Br1 Co1 Br4 106.32(6) yes
Br2 Co1 Br3 108.90(6) yes
Br2 Co1 Br4 108.66(6) yes
Br3 Co1 Br4 110.77(6) yes
C7 N1 C3 122.6(9) ?
C7 N1 H1 118.7 ?
C3 N1 H1 118.7 ?
C8 N2 C12 122.5(9) ?
C8 N2 H2 118.8 ?
C12 N2 H2 118.8 ?
N1 C3 C4 119.4(10) ?
N1 C3 H3 120.3 ?
C4 C3 H3 120.3 ?
C3 C4 C5 118.1(10) ?
C3 C4 H4 121.0 ?
C5 C4 H4 121.0 ?
C6 C5 C4 121.9(10) ?
C6 C5 H5 119.0 ?
C4 C5 H5 119.0 ?
C5 C6 C7 118.9(11) ?
C5 C6 H6 120.6 ?
C7 C6 H6 120.6 ?
N1 C7 C6 119.2(10) ?
N1 C7 H7 120.4 ?
C6 C7 H7 120.4 ?
N2 C8 C9 119.1(9) ?
N2 C8 H8 120.4 ?
C9 C8 H8 120.4 ?
C10 C9 C8 119.6(9) ?
C10 C9 H9 120.2 ?
C8 C9 H9 120.2 ?
C9 C10 C11 119.5(9) ?
C9 C10 H10 120.2 ?
C11 C10 H10 120.2 ?
C12 C11 C10 118.7(9) ?
C12 C11 H11 120.6 ?
C10 C11 H11 120.6 ?
N2 C12 C11 120.5(9) ?
N2 C12 H12 119.7 ?
C11 C12 H12 119.7 ?

loop_
_geom_bond_atom_site_label_1
_geom_bond_atom_site_label_2
_geom_bond_distance
_geom_bond_publ_flag
Co1 Br1 2.4080(16) yes
Co1 Br2 2.3937(17) yes
Co1 Br3 2.3983(16) yes
Co1 Br4 2.4157(16) yes
N1 C7 1.311(13) ?
N1 C3 1.339(13) ?
N1 H1 0.8700 ?
N2 C8 1.316(12) ?
N2 C12 1.326(12) ?
N2 H2 0.8700 ?
C3 C4 1.355(14) ?
C3 H3 0.9400 ?
C4 C5 1.356(14) ?
C4 H4 0.9400 ?
C5 C6 1.333(14) ?
C5 H5 0.9400 ?
C6 C7 1.367(15) ?
C6 H6 0.9400 ?
C7 H7 0.9400 ?
C8 C9 1.376(14) ?
C8 H8 0.9400 ?
C9 C10 1.367(13) ?
C9 H9 0.9400 ?
C10 C11 1.375(13) ?
C10 H10 0.9400 ?
C11 C12 1.357(14) ?
C11 H11 0.9400 ?
C12 H12 0.9400 ?

loop_
_geom_hbond_atom_site_label_D
_geom_hbond_atom_site_label_H
_geom_hbond_atom_site_label_A
_geom_hbond_site_symmetry_A
_geom_hbond_distance_DH
_geom_hbond_distance_HA
_geom_hbond_distance_DA
_geom_hbond_angle_DHA
_geom_hbond_publ_flag
N1 H1 Br1 1_565 0.87 2.71 3.417(8) 140 yes
N1 H1 Br4 1_565 0.87 2.89 3.527(9) 132 yes
N2 H2 Br2 2_666 0.87 2.70 3.390(8) 137 yes
N2 H2 Br2 1_565 0.87 2.90 3.515(8) 129 yes
